data_4515985
loop_
_publ_author_name
'Wellala, Nadeesha P. N.'
'Luebking, John D.'
'Krause, Jeanette A.'
'Guan, Hairong'

_publ_section_title
;
 Roles of Hydrogen Bonding in Proton Transfer to
 \k<sup>P</sup>,\k<sup>N</sup>,\k<sup>P</sup>-N(CH<sub>2</sub>CH<sub>2</sub>P
 <i> <sup>i</sup> </i> Pr<sub>2</sub>)<sub>2</sub>-Ligated Nickel Pincer
 Complexes.
;
_journal_issue 5
_journal_name_full 'ACS omega'
_journal_page_first 4986
_journal_page_last 5001
_journal_paper_doi 10.1021/acsomega.8b00777
_journal_volume 3
_journal_year 2018
_chemical_formula_moiety 'C17 H39 N Ni P2'
_chemical_formula_sum 'C17 H39 N Ni P2'
_chemical_formula_weight 378.14
_space_group_crystal_system triclinic
_space_group_IT_number 2
_space_group_name_Hall '-P 1'
_space_group_name_H-M_alt 'P -1'
_atom_sites_solution_hydrogens mixed
_atom_sites_solution_primary direct
_atom_sites_solution_secondary difmap
_audit_creation_method SHELXL-2014/7
_cell_angle_alpha 76.1042(19)
_cell_angle_beta 85.058(2)
_cell_angle_gamma 67.0003(18)
_cell_formula_units_Z 2
_cell_length_a 7.5986(4)
_cell_length_b 8.7665(5)
_cell_length_c 17.3743(9)
_cell_measurement_reflns_used 9968
_cell_measurement_temperature 150(2)
_cell_measurement_theta_max 31.04
_cell_measurement_theta_min 2.63
_cell_volume 1034.14(10)
_computing_cell_refinement 'Bruker SAINT v8.38A'
_computing_data_collection 'Bruker APEX3 v2016.9.0'
_computing_data_reduction 'Bruker SAINT v8.38A'
_computing_molecular_graphics 'Bruker SHELXTL v6.14'
_computing_publication_material 'Bruker SHELXTL v6.14 & SHELXL-2014/7 (Sheldrick, 2014)'
_computing_structure_refinement 'Bruker SHELXTL v6.14 & SHELXL-2014/7 (Sheldrick, 2014)'
_computing_structure_solution 'Bruker SHELXTL v6.14'
_diffrn_ambient_temperature 150(2)
_diffrn_measured_fraction_theta_full 1.000
_diffrn_measured_fraction_theta_max 0.994
_diffrn_measurement_device_type 'Bruker PHOTON_II'
_diffrn_measurement_method 'combination of \w and \f-scans'
_diffrn_radiation_monochromator 'Si-<111> channel cut crystal'
_diffrn_radiation_source synchrotron
_diffrn_radiation_type synchrotron
_diffrn_radiation_wavelength 0.7749
_diffrn_reflns_av_R_equivalents 0.0440
_diffrn_reflns_av_unetI/netI 0.0406
_diffrn_reflns_Laue_measured_fraction_full 1.000
_diffrn_reflns_Laue_measured_fraction_max 0.994
_diffrn_reflns_limit_h_max 10
_diffrn_reflns_limit_h_min -9
_diffrn_reflns_limit_k_max 11
_diffrn_reflns_limit_k_min -11
_diffrn_reflns_limit_l_max 23
_diffrn_reflns_limit_l_min -23
_diffrn_reflns_number 24440
_diffrn_reflns_point_group_measured_fraction_full 1.000
_diffrn_reflns_point_group_measured_fraction_max 0.994
_diffrn_reflns_theta_full 27.706
_diffrn_reflns_theta_max 31.126
_diffrn_reflns_theta_min 1.316
_exptl_absorpt_coefficient_mu 1.373
_exptl_absorpt_correction_T_max 0.862
_exptl_absorpt_correction_T_min 0.767
_exptl_absorpt_correction_type multi-scan
_exptl_absorpt_process_details 'SADABS v2016.2 (Sheldrick)'
_exptl_crystal_colour orange
_exptl_crystal_density_diffrn 1.214
_exptl_crystal_description plate
_exptl_crystal_F_000 412
_exptl_crystal_size_max 0.070
_exptl_crystal_size_mid 0.040
_exptl_crystal_size_min 0.015
_refine_diff_density_max 0.363
_refine_diff_density_min -0.467
_refine_diff_density_rms 0.071
_refine_ls_extinction_method none
_refine_ls_goodness_of_fit_ref 1.072
_refine_ls_hydrogen_treatment constr
_refine_ls_matrix_type full
_refine_ls_number_parameters 199
_refine_ls_number_reflns 5111
_refine_ls_number_restraints 0
_refine_ls_restrained_S_all 1.072
_refine_ls_R_factor_all 0.0580
_refine_ls_R_factor_gt 0.0364
_refine_ls_shift/su_max 0.001
_refine_ls_shift/su_mean 0.000
_refine_ls_structure_factor_coef Fsqd
_refine_ls_weighting_details 'w=1/[\s^2^(Fo^2^)+(0.0153P)^2^+0.7622P] where P=(Fo^2^+2Fc^2^)/3'
_refine_ls_weighting_scheme calc
_refine_ls_wR_factor_gt 0.0644
_refine_ls_wR_factor_ref 0.0726
_reflns_Friedel_coverage 0.000
_reflns_number_gt 3973
_reflns_number_total 5111
_reflns_threshold_expression 'I > 2\s(I)'
_cod_data_source_file ao8b00777_si_002.cif
_cod_data_source_block 3
_cod_database_code 4515985
_shelx_shelxl_version_number 2014/7
_shelx_space_group_comment
;
The symmetry employed for this shelxl refinement is uniquely defined
by the following loop, which should always be used as a source of
symmetry information in preference to the above space-group names.
They are only intended as comments.
;
_shelx_estimated_absorpt_t_min 0.910
_shelx_estimated_absorpt_t_max 0.980

loop_
_space_group_symop_operation_xyz
'x, y, z'
'-x, -y, -z'

loop_
_atom_site_label
_atom_site_type_symbol
_atom_site_fract_x
_atom_site_fract_y
_atom_site_fract_z
_atom_site_U_iso_or_equiv
_atom_site_adp_type
_atom_site_occupancy
_atom_site_site_symmetry_order
_atom_site_calc_flag
_atom_site_refinement_flags_posn
_atom_site_refinement_flags_adp
_atom_site_refinement_flags_occupancy
_atom_site_disorder_assembly
_atom_site_disorder_group
Ni Ni 0.51365(4) 0.30616(3) 0.74536(2) 0.02215(8) Uani 1 1 d . . . . .
P1 P 0.35201(8) 0.37454(6) 0.84802(3) 0.02320(12) Uani 1 1 d . . . . .
P2 P 0.68491(8) 0.18954(7) 0.65430(3) 0.02382(12) Uani 1 1 d . . . . .
N1 N 0.6974(3) 0.1312(2) 0.81780(10) 0.0268(4) Uani 1 1 d . . . . .
C1 C 0.5197(3) 0.2426(3) 0.92916(12) 0.0308(5) Uani 1 1 d . . . . .
H1A H 0.5896 0.3068 0.9432 0.037 Uiso 1 1 calc R U . . .
H1B H 0.4503 0.2078 0.9766 0.037 Uiso 1 1 calc R U . . .
C2 C 0.6583(3) 0.0874(3) 0.90150(13) 0.0328(5) Uani 1 1 d . . . . .
H2A H 0.7792 0.0400 0.9322 0.039 Uiso 1 1 calc R U . . .
H2B H 0.6032 -0.0009 0.9113 0.039 Uiso 1 1 calc R U . . .
C3 C 0.8361(3) -0.0183(3) 0.79436(13) 0.0327(5) Uani 1 1 d . . . . .
H3A H 0.7799 -0.1051 0.8002 0.039 Uiso 1 1 calc R U . . .
H3B H 0.9498 -0.0672 0.8296 0.039 Uiso 1 1 calc R U . . .
C4 C 0.8963(3) 0.0258(3) 0.70894(13) 0.0329(5) Uani 1 1 d . . . . .
H4A H 0.9437 -0.0761 0.6861 0.039 Uiso 1 1 calc R U . . .
H4B H 0.9996 0.0691 0.7062 0.039 Uiso 1 1 calc R U . . .
C5 C 0.1384(3) 0.3218(3) 0.87066(14) 0.0344(5) Uani 1 1 d . . . . .
H5A H 0.1001 0.3311 0.9264 0.041 Uiso 1 1 calc R U . . .
C6 C -0.0281(4) 0.4444(4) 0.81632(18) 0.0516(7) Uani 1 1 d . . . . .
H6A H -0.1333 0.4041 0.8250 0.077 Uiso 1 1 calc R U . . .
H6B H 0.0128 0.4508 0.7610 0.077 Uiso 1 1 calc R U . . .
H6C H -0.0714 0.5575 0.8279 0.077 Uiso 1 1 calc R U . . .
C7 C 0.1846(4) 0.1388(3) 0.86514(17) 0.0474(7) Uani 1 1 d . . . . .
H7A H 0.0692 0.1131 0.8761 0.071 Uiso 1 1 calc R U . . .
H7B H 0.2843 0.0607 0.9041 0.071 Uiso 1 1 calc R U . . .
H7C H 0.2299 0.1251 0.8117 0.071 Uiso 1 1 calc R U . . .
C8 C 0.2725(3) 0.5938(3) 0.86097(12) 0.0263(4) Uani 1 1 d . . . . .
H8A H 0.1727 0.6674 0.8194 0.032 Uiso 1 1 calc R U . . .
C9 C 0.1803(4) 0.6179(3) 0.94131(13) 0.0352(5) Uani 1 1 d . . . . .
H9A H 0.1527 0.7341 0.9462 0.053 Uiso 1 1 calc R U . . .
H9B H 0.2681 0.5367 0.9839 0.053 Uiso 1 1 calc R U . . .
H9C H 0.0610 0.5983 0.9453 0.053 Uiso 1 1 calc R U . . .
C10 C 0.4369(4) 0.6555(3) 0.84546(15) 0.0379(6) Uani 1 1 d . . . . .
H10A H 0.3876 0.7779 0.8429 0.057 Uiso 1 1 calc R U . . .
H10B H 0.4973 0.6330 0.7950 0.057 Uiso 1 1 calc R U . . .
H10C H 0.5314 0.5951 0.8885 0.057 Uiso 1 1 calc R U . . .
C11 C 0.5916(3) 0.0753(3) 0.60269(13) 0.0308(5) Uani 1 1 d . . . . .
H11A H 0.6993 0.0056 0.5729 0.037 Uiso 1 1 calc R U . . .
C12 C 0.4357(3) 0.1986(3) 0.54339(15) 0.0402(6) Uani 1 1 d . . . . .
H12A H 0.3843 0.1347 0.5189 0.060 Uiso 1 1 calc R U . . .
H12B H 0.4893 0.2659 0.5022 0.060 Uiso 1 1 calc R U . . .
H12C H 0.3330 0.2746 0.5707 0.060 Uiso 1 1 calc R U . . .
C13 C 0.5198(5) -0.0451(4) 0.66255(16) 0.0547(8) Uani 1 1 d . . . . .
H13A H 0.4682 -0.1031 0.6344 0.082 Uiso 1 1 calc R U . . .
H13B H 0.4192 0.0199 0.6947 0.082 Uiso 1 1 calc R U . . .
H13C H 0.6259 -0.1295 0.6970 0.082 Uiso 1 1 calc R U . . .
C14 C 0.7758(3) 0.3181(3) 0.57391(13) 0.0284(5) Uani 1 1 d . . . . .
H14A H 0.6635 0.4013 0.5400 0.034 Uiso 1 1 calc R U . . .
C15 C 0.8576(4) 0.4214(3) 0.60871(15) 0.0384(6) Uani 1 1 d . . . . .
H15A H 0.8887 0.5019 0.5656 0.058 Uiso 1 1 calc R U . . .
H15B H 0.9738 0.3443 0.6393 0.058 Uiso 1 1 calc R U . . .
H15C H 0.7629 0.4840 0.6435 0.058 Uiso 1 1 calc R U . . .
C16 C 0.9192(3) 0.2155(3) 0.52019(14) 0.0372(5) Uani 1 1 d . . . . .
H16A H 0.9623 0.2917 0.4794 0.056 Uiso 1 1 calc R U . . .
H16B H 0.8581 0.1600 0.4949 0.056 Uiso 1 1 calc R U . . .
H16C H 1.0292 0.1289 0.5519 0.056 Uiso 1 1 calc R U . . .
C17 C 0.3464(3) 0.5085(3) 0.67033(13) 0.0346(5) Uani 1 1 d . . . . .
H17A H 0.2604 0.5909 0.6997 0.052 Uiso 0.5 1 calc R U P A 1
H17B H 0.2708 0.4752 0.6395 0.052 Uiso 0.5 1 calc R U P A 1
H17C H 0.4247 0.5602 0.6344 0.052 Uiso 0.5 1 calc R U P A 1
H17D H 0.3984 0.5081 0.6167 0.052 Uiso 0.5 1 calc R U P B 2
H17E H 0.3396 0.6113 0.6856 0.052 Uiso 0.5 1 calc R U P B 2
H17F H 0.2180 0.5069 0.6713 0.052 Uiso 0.5 1 calc R U P B 2

loop_
_atom_site_aniso_label
_atom_site_aniso_U_11
_atom_site_aniso_U_22
_atom_site_aniso_U_33
_atom_site_aniso_U_23
_atom_site_aniso_U_13
_atom_site_aniso_U_12
Ni 0.02198(14) 0.02084(13) 0.02112(14) -0.00517(10) 0.00081(10) -0.00543(10)
P1 0.0239(3) 0.0232(3) 0.0220(3) -0.0068(2) 0.0020(2) -0.0079(2)
P2 0.0235(3) 0.0239(3) 0.0246(3) -0.0082(2) 0.0028(2) -0.0086(2)
N1 0.0295(10) 0.0217(9) 0.0235(9) -0.0037(7) 0.0010(7) -0.0046(7)
C1 0.0364(13) 0.0291(11) 0.0221(11) -0.0036(9) 0.0000(9) -0.0088(10)
C2 0.0368(13) 0.0267(11) 0.0268(11) -0.0016(9) 0.0003(9) -0.0061(10)
C3 0.0318(13) 0.0231(11) 0.0341(12) -0.0062(9) -0.0022(10) -0.0004(9)
C4 0.0278(12) 0.0300(11) 0.0349(12) -0.0100(10) 0.0007(9) -0.0034(9)
C5 0.0343(13) 0.0419(13) 0.0361(13) -0.0192(11) 0.0129(10) -0.0209(11)
C6 0.0276(14) 0.0572(17) 0.076(2) -0.0264(15) -0.0002(13) -0.0161(13)
C7 0.0504(17) 0.0460(15) 0.0610(17) -0.0205(13) 0.0148(13) -0.0324(13)
C8 0.0274(11) 0.0227(10) 0.0249(11) -0.0062(8) -0.0003(8) -0.0048(9)
C9 0.0410(14) 0.0323(12) 0.0300(12) -0.0133(10) 0.0038(10) -0.0088(10)
C10 0.0424(15) 0.0296(12) 0.0456(14) -0.0107(10) 0.0044(11) -0.0175(11)
C11 0.0360(13) 0.0330(12) 0.0295(12) -0.0135(9) 0.0060(9) -0.0171(10)
C12 0.0335(14) 0.0463(14) 0.0487(15) -0.0227(12) -0.0024(11) -0.0161(11)
C13 0.085(2) 0.0593(17) 0.0466(16) -0.0175(13) 0.0128(15) -0.0554(17)
C14 0.0286(12) 0.0294(11) 0.0294(11) -0.0081(9) 0.0033(9) -0.0130(9)
C15 0.0413(14) 0.0413(14) 0.0434(14) -0.0137(11) 0.0068(11) -0.0262(12)
C16 0.0377(14) 0.0418(14) 0.0360(13) -0.0135(11) 0.0121(10) -0.0191(11)
C17 0.0333(13) 0.0333(12) 0.0257(11) -0.0061(9) -0.0020(9) -0.0004(10)

loop_
_atom_type_symbol
_atom_type_description
_atom_type_scat_dispersion_real
_atom_type_scat_dispersion_imag
_atom_type_scat_source
C C 0.0040 0.0020 'L. Kissel & R.H. Pratt, Acta Cryst A (1990), A46, 170-175'
H H 0.0000 0.0000 'International Tables Vol C Tables 4.2.6.8 and 6.1.1.4'
N N 0.0076 0.0040 'L. Kissel & R.H. Pratt, Acta Cryst A (1990), A46, 170-175'
P P 0.1183 0.1134 'L. Kissel & R.H. Pratt, Acta Cryst A (1990), A46, 170-175'
Ni Ni 0.3262 1.3024 'L. Kissel & R.H. Pratt, Acta Cryst A (1990), A46, 170-175'

loop_
_geom_angle_atom_site_label_1
_geom_angle_atom_site_label_2
_geom_angle_atom_site_label_3
_geom_angle
N1 Ni C17 171.23(10)
N1 Ni P1 86.07(5)
C17 Ni P1 94.54(7)
N1 Ni P2 86.04(5)
C17 Ni P2 94.37(7)
P1 Ni P2 169.25(2)
C1 P1 C8 105.68(10)
C1 P1 C5 105.46(11)
C8 P1 C5 104.08(10)
C1 P1 Ni 102.75(7)
C8 P1 Ni 119.92(7)
C5 P1 Ni 117.52(7)
C4 P2 C14 105.74(11)
C4 P2 C11 105.19(11)
C14 P2 C11 104.03(10)
C4 P2 Ni 102.98(7)
C14 P2 Ni 119.00(7)
C11 P2 Ni 118.46(8)
C2 N1 C3 109.09(16)
C2 N1 Ni 122.25(14)
C3 N1 Ni 121.71(14)
C2 C1 P1 107.54(15)
N1 C2 C1 110.70(17)
N1 C3 C4 110.85(17)
C3 C4 P2 106.97(15)
C6 C5 C7 110.6(2)
C6 C5 P1 111.59(17)
C7 C5 P1 110.23(17)
C10 C8 C9 111.32(18)
C10 C8 P1 110.37(15)
C9 C8 P1 113.81(15)
C12 C11 C13 111.1(2)
C12 C11 P2 111.22(15)
C13 C11 P2 110.26(16)
C16 C14 C15 111.63(19)
C16 C14 P2 114.00(15)
C15 C14 P2 109.61(15)

loop_
_geom_bond_atom_site_label_1
_geom_bond_atom_site_label_2
_geom_bond_distance
Ni N1 1.8943(17)
Ni C17 1.968(2)
Ni P1 2.1471(6)
Ni P2 2.1504(6)
P1 C1 1.823(2)
P1 C8 1.841(2)
P1 C5 1.842(2)
P2 C4 1.830(2)
P2 C14 1.839(2)
P2 C11 1.845(2)
N1 C2 1.448(3)
N1 C3 1.448(3)
C1 C2 1.516(3)
C3 C4 1.519(3)
C5 C6 1.518(4)
C5 C7 1.528(3)
C8 C10 1.525(3)
C8 C9 1.530(3)
C11 C12 1.519(3)
C11 C13 1.522(3)
C14 C16 1.526(3)
C14 C15 1.530(3)

loop_
_geom_torsion_atom_site_label_1
_geom_torsion_atom_site_label_2
_geom_torsion_atom_site_label_3
_geom_torsion_atom_site_label_4
_geom_torsion
P1 Ni N1 C2 11.04(16)
P2 Ni N1 C2 -161.64(16)
P1 Ni N1 C3 158.64(17)
P2 Ni N1 C3 -14.04(16)
C8 P1 C1 C2 -152.43(16)
C5 P1 C1 C2 97.71(17)
Ni P1 C1 C2 -25.94(17)
C3 N1 C2 C1 177.61(19)
Ni N1 C2 C1 -31.2(3)
P1 C1 C2 N1 35.0(2)
C2 N1 C3 C4 -174.33(19)
Ni N1 C3 C4 34.3(3)
N1 C3 C4 P2 -35.8(2)
C14 P2 C4 C3 150.33(15)
C11 P2 C4 C3 -99.95(16)
Ni P2 C4 C3 24.75(16)
C1 P1 C5 C6 169.65(17)
C8 P1 C5 C6 58.64(19)
Ni P1 C5 C6 -76.63(18)
C1 P1 C5 C7 -67.03(19)
C8 P1 C5 C7 -178.03(17)
Ni P1 C5 C7 46.7(2)
C1 P1 C8 C10 68.18(17)
C5 P1 C8 C10 179.03(16)
Ni P1 C8 C10 -47.03(17)
C1 P1 C8 C9 -57.81(19)
C5 P1 C8 C9 53.04(18)
Ni P1 C8 C9 -173.02(13)
C4 P2 C11 C12 -170.15(16)
C14 P2 C11 C12 -59.20(18)
Ni P2 C11 C12 75.53(17)
C4 P2 C11 C13 66.1(2)
C14 P2 C11 C13 177.04(19)
Ni P2 C11 C13 -48.2(2)
C4 P2 C14 C16 56.25(18)
C11 P2 C14 C16 -54.30(19)
Ni P2 C14 C16 171.27(14)
C4 P2 C14 C15 -69.69(18)
C11 P2 C14 C15 179.76(16)
Ni P2 C14 C15 45.33(18)
